data_2020522
loop_
_publ_author_name
'Donkeng Dazie, Joel'
'Li\<ska, Alan'
'Ludv\'ik, Ji\<r\'i'
'F\'abry, Jan'
'Du\<sek, Michal'

_publ_section_title
;
 A study of the planarity of the pyrrolone fragment in
 2-isopropyl-2,3-dihydro-1<i>H</i>-isoindol-1-one
;
_journal_coeditor_code LG3188
_journal_issue 7
_journal_name_full 'Acta Crystallographica Section C'
_journal_page_first 518
_journal_page_last 524
_journal_paper_doi 10.1107/S2053229616008767
_journal_volume 72
_journal_year 2016
_chemical_formula_iupac 'C11 H13 N O'
_chemical_formula_moiety 'C11 H13 N O'
_chemical_formula_structural 'C11 H13 N O'
_chemical_formula_sum 'C11 H13 N O'
_chemical_formula_weight 175.2
_chemical_name_systematic
;
2-Isopropyl-2,3-dihydro-1<i>H</i>-isoindol-1-one
;
_space_group_IT_number 4
_symmetry_cell_setting monoclinic
_symmetry_space_group_name_Hall 'P 2yb'
_symmetry_space_group_name_H-M 'P 1 21 1'
_cell_angle_alpha 90
_cell_angle_beta 106.140(3)
_cell_angle_gamma 90
_cell_formula_units_Z 2
_cell_length_a 6.2155(2)
_cell_length_b 8.7681(3)
_cell_length_c 8.9686(3)
_cell_measurement_reflns_used 6393
_cell_measurement_temperature 121.0(10)
_cell_measurement_theta_max 66.92
_cell_measurement_theta_min 5.1
_cell_volume 469.51(3)
_computing_cell_refinement
;
CrysAlis PRO (Rigaku Oxford Diffraction, 2015)
;
_computing_data_collection
;
CrysAlis PRO (Rigaku Oxford Diffraction, 2015)
;
_computing_data_reduction
;
CrysAlis PRO (Rigaku Oxford Diffraction, 2015)
;
_computing_molecular_graphics
;
<i>JANA2006</i> (Pet\<r\'i\<cek <i>et al.</i>,  2014),
<i>Origin6.1</i> (OriginLab Corporation, 2000) and
<i>PLATON</i> (Spek, 2009)
;
_computing_publication_material
;
<i>JANA2006</i> (Pet\<r\'i\<cek <i>et al.</i>,  2014)
;
_computing_structure_refinement
;
<i>JANA2006</i> (Pet\<r\'i\<cek <i>et al.</i>,  2014)
;
_computing_structure_solution
;
<i>SIR97</i> (Altomare <i>et al.</i>, 1999)
;
_diffrn_ambient_temperature 121
_diffrn_detector_area_resol_mean 5.1783
_diffrn_measured_fraction_theta_full 0.99
_diffrn_measured_fraction_theta_max 0.99
_diffrn_measurement_device 'four-circle diffractometer'
_diffrn_measurement_device_type 'Rigaku Oxford Diffraction Xcalibur (Atlas2, Gemini ultra)'
_diffrn_measurement_method '\w scans'
_diffrn_radiation_monochromator mirror
_diffrn_radiation_type 'Cu K\a'
_diffrn_radiation_wavelength 1.54184
_diffrn_reflns_av_R_equivalents 0.0272
_diffrn_reflns_limit_h_max 7
_diffrn_reflns_limit_h_min -7
_diffrn_reflns_limit_k_max 10
_diffrn_reflns_limit_k_min -10
_diffrn_reflns_limit_l_max 10
_diffrn_reflns_limit_l_min -10
_diffrn_reflns_number 7682
_diffrn_reflns_theta_full 67.02
_diffrn_reflns_theta_max 67.02
_diffrn_reflns_theta_min 5.13
_exptl_absorpt_coefficient_mu 0.628
_exptl_absorpt_correction_T_max 0.915
_exptl_absorpt_correction_T_min 0.86
_exptl_absorpt_correction_type analytical
_exptl_absorpt_process_details
;
(CrysAlis PRO; Rigaku Oxford Diffraction, 2015)
;
_exptl_crystal_colour orange
_exptl_crystal_density_diffrn 1.2395
_exptl_crystal_description prism
_exptl_crystal_F_000 188
_exptl_crystal_size_max 0.329
_exptl_crystal_size_mid 0.225
_exptl_crystal_size_min 0.185
_refine_diff_density_max 0.11
_refine_diff_density_min -0.09
_refine_ls_abs_structure_details
;
775 of Friedel pairs used in the refinement
;
_refine_ls_abs_structure_Flack 0.1(2)
_refine_ls_extinction_coef 85E1(14)
_refine_ls_extinction_method
;
B-C type 1 Lorentzian isotropic (Becker & Coppens, 1974)
;
_refine_ls_goodness_of_fit_ref 2.16
_refine_ls_hydrogen_treatment mixed
_refine_ls_number_constraints 44
_refine_ls_number_parameters 129
_refine_ls_number_reflns 1677
_refine_ls_number_restraints 1
_refine_ls_R_factor_all 0.0256
_refine_ls_R_factor_gt 0.0252
_refine_ls_shift/su_max 0.0086
_refine_ls_shift/su_mean 0.0021
_refine_ls_structure_factor_coef Fsqd
_refine_ls_weighting_details w=1/(\s^2^(I)+0.0004I^2^)
_refine_ls_weighting_scheme sigma
_refine_ls_wR_factor_gt 0.0675
_refine_ls_wR_factor_ref 0.0678
_reflns_number_gt 1654
_reflns_number_total 1677
_reflns_threshold_expression I>3\s(I)
_cod_data_source_file lg3188sup1.cif
_cod_data_source_block I
_cod_depositor_comments 'Adding full bibliography for 2020522.cif.'
_cod_original_sg_symbol_H-M 'P 21'
_cod_database_code 2020522
_cod_database_fobs_code 2020522

loop_
_space_group_symop_id
_space_group_symop_operation_xyz
1 x,y,z
2 -x,y+1/2,-z

loop_
_atom_site_type_symbol
_atom_site_label
_atom_site_fract_x
_atom_site_fract_y
_atom_site_fract_z
_atom_site_U_iso_or_equiv
_atom_site_adp_type
_atom_site_calc_flag
_atom_site_occupancy
C C1 0.31713(18) 0.58682(13) 0.17724(13) 0.0210(4) Uani d 1
C C2 0.1315(2) 0.56320(14) 0.05039(13) 0.0259(4) Uani d 1
H H2 -0.00796 0.61094 0.043979 0.0311 Uiso d 1
C C3 0.1580(2) 0.46724(14) -0.06641(14) 0.0302(4) Uani d 1
H H3 0.034313 0.447504 -0.154017 0.0362 Uiso d 1
C C4 0.3642(2) 0.39975(15) -0.05616(15) 0.0311(4) Uani d 1
H H4 0.379095 0.335359 -0.137898 0.0374 Uiso d 1
C C5 0.5491(2) 0.42419(14) 0.07079(14) 0.0270(4) Uani d 1
H H5 0.689288 0.377556 0.07688 0.0323 Uiso d 1
C C6 0.52213(19) 0.51893(13) 0.18818(13) 0.0219(4) Uani d 1
C C7 0.68645(18) 0.56549(14) 0.33849(13) 0.0220(4) Uani d 1
H H7a 0.737(2) 0.4754(15) 0.4043(16) 0.0264 Uiso d 1
H H7b 0.819(2) 0.6199(16) 0.3256(16) 0.0264 Uiso d 1
N N1 0.55194(15) 0.66769(11) 0.40555(11) 0.0213(3) Uani d 1
C C8 0.33519(18) 0.67937(13) 0.31837(13) 0.0210(4) Uani d 1
O O1 0.18721(13) 0.75238(10) 0.35327(10) 0.0265(3) Uani d 1
C C9 0.62791(19) 0.73006(14) 0.56327(13) 0.0238(4) Uani d 1
H H9 0.539(3) 0.8222(19) 0.5605(17) 0.0286 Uiso d 1
C C10 0.5737(2) 0.61960(16) 0.67849(14) 0.0321(4) Uani d 1
H H10a 0.629202 0.661002 0.78372 0.0481 Uiso d 1
H H10b 0.411173 0.605373 0.653313 0.0481 Uiso d 1
H H10c 0.645855 0.521245 0.672698 0.0481 Uiso d 1
C C11 0.8742(2) 0.77187(19) 0.60473(16) 0.0395(5) Uani d 1
H H11a 0.918082 0.820251 0.707257 0.0593 Uiso d 1
H H11b 0.963623 0.679459 0.606601 0.0593 Uiso d 1
H H11c 0.900108 0.842903 0.527142 0.0593 Uiso d 1

loop_
_atom_site_aniso_label
_atom_site_aniso_U_11
_atom_site_aniso_U_22
_atom_site_aniso_U_33
_atom_site_aniso_U_12
_atom_site_aniso_U_13
_atom_site_aniso_U_23
_atom_site_aniso_type_symbol
C1 0.0245(6) 0.0194(6) 0.0193(5) -0.0024(5) 0.0063(4) 0.0035(5) C
C2 0.0257(6) 0.0260(7) 0.0238(6) -0.0018(5) 0.0031(5) 0.0027(5) C
C3 0.0356(7) 0.0284(7) 0.0222(6) -0.0042(6) 0.0007(5) 0.0008(5) C
C4 0.0450(7) 0.0251(7) 0.0232(6) -0.0042(5) 0.0093(5) -0.0031(5) C
C5 0.0330(7) 0.0232(7) 0.0260(6) 0.0012(5) 0.0104(5) -0.0005(5) C
C6 0.0252(5) 0.0200(6) 0.0214(6) -0.0021(5) 0.0079(4) 0.0024(5) C
C7 0.0212(6) 0.0231(6) 0.0220(6) 0.0017(5) 0.0066(5) -0.0013(5) C
N1 0.0214(5) 0.0235(5) 0.0191(5) 0.0011(4) 0.0057(4) -0.0023(4) N
C8 0.0221(5) 0.0199(6) 0.0211(6) -0.0011(5) 0.0063(4) 0.0028(5) C
O1 0.0231(4) 0.0295(5) 0.0275(4) 0.0040(4) 0.0082(3) -0.0002(4) O
C9 0.0249(6) 0.0253(6) 0.0202(6) 0.0013(5) 0.0044(5) -0.0048(5) C
C10 0.0395(7) 0.0357(8) 0.0208(6) 0.0036(6) 0.0081(5) 0.0016(5) C
C11 0.0303(7) 0.0541(10) 0.0328(7) -0.0099(7) 0.0065(5) -0.0162(7) C

loop_
_atom_type_symbol
_atom_type_scat_dispersion_real
_atom_type_scat_dispersion_imag
_atom_type_scat_source
C 0.0181 0.0091 'International Tables Vol C tables 4.2.6.8 and 6.1.1.1'
H 0.0000 0.0000 'International Tables Vol C tables 4.2.6.8 and 6.1.1.1'
N 0.0311 0.0180 'International Tables Vol C tables 4.2.6.8 and 6.1.1.1'
O 0.0492 0.0322 'International Tables Vol C tables 4.2.6.8 and 6.1.1.1'

loop_
_exptl_crystal_face_index_h
_exptl_crystal_face_index_k
_exptl_crystal_face_index_l
_exptl_crystal_face_perp_dist
1 5 -3 0.1098
3 -3 -4 0.1508
-3 3 4 0.1508
4 0 0 0.0820
-4 0 0 0.1033
0 -5 4 0.1101
0 5 -4 0.1002
-2 -3 -3 0.1493
3 2 3 0.0459
0 -4 4 0.1133
0 -4 -4 0.1526
-1 -5 3 0.1197
1 1 -6 0.1544

loop_
_geom_angle_atom_site_label_1
_geom_angle_atom_site_label_2
_geom_angle_atom_site_label_3
_geom_angle
C2 C1 C6 122.07(11)
C2 C1 C8 128.94(11)
C6 C1 C8 108.98(9)
C1 C2 H2 121.26
C1 C2 C3 117.49(11)
H2 C2 C3 121.26
C2 C3 H3 119.73
C2 C3 C4 120.53(11)
H3 C3 C4 119.73
C3 C4 H4 119.17
C3 C4 C5 121.66(13)
H4 C4 C5 119.17
C4 C5 H5 121.1
C4 C5 C6 117.80(12)
H5 C5 C6 121.1
C1 C6 C5 120.44(10)
C1 C6 C7 109.21(10)
C5 C6 C7 130.35(11)
C6 C7 H7a 110.1(7)
C6 C7 H7b 114.0(8)
C6 C7 N1 102.20(9)
H7a C7 H7b 108.6(11)
H7a C7 N1 111.7(9)
H7b C7 N1 110.1(8)
C7 N1 C8 113.41(9)
C7 N1 C9 123.84(8)
C8 N1 C9 121.87(10)
C1 C8 N1 106.11(10)
C1 C8 O1 128.17(9)
N1 C8 O1 125.72(11)
N1 C9 H9 104.8(8)
N1 C9 C10 110.19(10)
N1 C9 C11 111.04(11)
H9 C9 C10 108.3(10)
H9 C9 C11 109.4(9)
C10 C9 C11 112.73(10)
C9 C10 H10a 109.47
C9 C10 H10b 109.47
C9 C10 H10c 109.47
H10a C10 H10b 109.47
H10a C10 H10c 109.47
H10b C10 H10c 109.47
C9 C11 H11a 109.47
C9 C11 H11b 109.47
C9 C11 H11c 109.47
H11a C11 H11b 109.47
H11a C11 H11c 109.47
H11b C11 H11c 109.47

loop_
_geom_bond_atom_site_label_1
_geom_bond_atom_site_label_2
_geom_bond_distance
C1 C2 1.3922(14)
C1 C6 1.3850(17)
C1 C8 1.4812(17)
C2 H2 0.95
C2 C3 1.3886(18)
C3 H3 0.95
C3 C4 1.391(2)
C4 H4 0.95
C4 C5 1.3914(17)
C5 H5 0.95
C5 C6 1.3874(18)
C6 C7 1.5039(15)
C7 H7a 0.984(13)
C7 H7b 0.988(14)
C7 N1 1.4639(17)
N1 C8 1.3606(13)
N1 C9 1.4668(15)
C8 O1 1.2304(15)
C9 H9 0.975(17)
C9 C10 1.5209(19)
C9 C11 1.5165(18)
C10 H10a 0.98
C10 H10b 0.98
C10 H10c 0.98
C11 H11a 0.98
C11 H11b 0.98
C11 H11c 0.98

loop_
_geom_hbond_atom_site_label_D
_geom_hbond_atom_site_label_H
_geom_hbond_atom_site_label_A
_geom_hbond_site_symmetry_A
_geom_hbond_distance_DH
_geom_hbond_distance_HA
_geom_hbond_distance_DA
_geom_hbond_angle_DHA
_geom_hbond_publ_flag
C3 H3 O1 1_545 0.95 2.58 3.4209(15) 148 yes
C7 H7b O1 1_655 0.986(13) 2.517(13) 3.4873(15) 168.0(11) yes
C9 H9 O1 . 0.975(17) 2.520(17) 2.8671(15) 100.8(11) yes
C4 H4 <i>Cg</i>1 2_645 0.95 2.69 3.6014(14) 160 yes
C9 H9 <i>Cg</i>1 2_656 0.975(17) 2.850(16) 3.6821(13) 143.9(12) yes
